data_4028067
loop_
_publ_author_name
'Che-Wah Lee'
'Ricardo Lira'
'Jason Dutra'
'Kevin Ogilvie'
'Brian T. O'Neill'
'Michael Brodney'
'Christopher Helal'
'Joseph Young'
'Erik Lachapelle'
'Subas Sakya'
'John C. Murray'

_publ_section_title
;
 Stereoselective Synthesis of Spiropiperidines as BACE-1 Aspartyl Protease
 Inhibitors via Late Stage N-Arylation of a
 1,8-Diazaspiro[4.5]dec-3-en-2-one Pharmacophore
;
_journal_name_full 'Journal of Organic Chemistry'
_journal_page_first 2661
_journal_page_last 2669
_journal_paper_doi 10.1021/jo400016m
_journal_volume 78
_journal_year 2013
_chemical_absolute_configuration ad
_chemical_formula_sum 'C16 H23 Cl N2 O4'
_chemical_formula_weight 342.81
_chemical_name_systematic
;

 ?

;
_space_group_IT_number 19
_symmetry_cell_setting orthorhombic
_symmetry_space_group_name_Hall 'P 2ac 2ab'
_symmetry_space_group_name_H-M 'P 21 21 21'
_atom_sites_solution_hydrogens geom
_atom_sites_solution_primary direct
_atom_sites_solution_secondary difmap
_audit_creation_method SHELXL-97
_cell_angle_alpha 90.00
_cell_angle_beta 90.00
_cell_angle_gamma 90.00
_cell_formula_units_Z 8
_cell_length_a 9.1205(16)
_cell_length_b 10.1770(17)
_cell_length_c 39.051(7)
_cell_measurement_reflns_used 9635
_cell_measurement_temperature 296(2)
_cell_measurement_theta_max 64.16
_cell_measurement_theta_min 4.34
_cell_volume 3624.7(11)
_computing_cell_refinement 'Bruker SAINT'
_computing_data_collection 'Bruker APEX2'
_computing_data_reduction 'Bruker SAINT'
_computing_molecular_graphics 'Bruker SHELXTL'
_computing_publication_material 'Bruker SHELXTL'
_computing_structure_refinement 'SHELXL-97 (Sheldrick, 1997)'
_computing_structure_solution 'SHELXS-97 (Sheldrick, 1990)'
_diffrn_ambient_temperature 296(2)
_diffrn_measured_fraction_theta_full 0.960
_diffrn_measured_fraction_theta_max 0.960
_diffrn_measurement_device_type 'Bruker APEX-II CCD'
_diffrn_measurement_method '\f and \w scans'
_diffrn_radiation_monochromator graphite
_diffrn_radiation_source 'fine-focus sealed tube'
_diffrn_radiation_type CuK\a
_diffrn_radiation_wavelength 1.54178
_diffrn_reflns_av_R_equivalents 0.0500
_diffrn_reflns_av_sigmaI/netI 0.0490
_diffrn_reflns_limit_h_max 10
_diffrn_reflns_limit_h_min -8
_diffrn_reflns_limit_k_max 9
_diffrn_reflns_limit_k_min -11
_diffrn_reflns_limit_l_max 45
_diffrn_reflns_limit_l_min -43
_diffrn_reflns_number 14602
_diffrn_reflns_theta_full 64.56
_diffrn_reflns_theta_max 64.56
_diffrn_reflns_theta_min 2.26
_diffrn_standards_number 0
_exptl_absorpt_coefficient_mu 2.043
_exptl_absorpt_correction_T_max 0.8536
_exptl_absorpt_correction_T_min 0.3737
_exptl_absorpt_correction_type empirical
_exptl_crystal_colour colourless
_exptl_crystal_density_diffrn 1.256
_exptl_crystal_density_meas 0
_exptl_crystal_description PLATE
_exptl_crystal_F_000 1456
_exptl_crystal_size_max 0.60
_exptl_crystal_size_mid 0.30
_exptl_crystal_size_min 0.08
_refine_diff_density_max 0.456
_refine_diff_density_min -0.589
_refine_diff_density_rms 0.155
_refine_ls_abs_structure_details 'Flack H D (1983), Acta Cryst. A39, 876-881'
_refine_ls_abs_structure_Flack 0.028(17)
_refine_ls_extinction_coef 0.0057(5)
_refine_ls_extinction_expression Fc^*^=kFc[1+0.001xFc^2^\l^3^/sin(2\q)]^-1/4^
_refine_ls_extinction_method SHELXL
_refine_ls_goodness_of_fit_ref 1.059
_refine_ls_hydrogen_treatment mixed
_refine_ls_matrix_type full
_refine_ls_number_parameters 433
_refine_ls_number_reflns 5563
_refine_ls_number_restraints 0
_refine_ls_restrained_S_all 1.059
_refine_ls_R_factor_all 0.0672
_refine_ls_R_factor_gt 0.0584
_refine_ls_shift/su_max 0.000
_refine_ls_shift/su_mean 0.000
_refine_ls_structure_factor_coef Fsqd
_refine_ls_weighting_details 'calc w=1/[\s^2^(Fo^2^)+(0.1170P)^2^+0.0000P] where P=(Fo^2^+2Fc^2^)/3'
_refine_ls_weighting_scheme calc
_refine_ls_wR_factor_gt 0.1465
_refine_ls_wR_factor_ref 0.1583
_reflns_number_gt 4924
_reflns_number_total 5563
_reflns_threshold_expression >2sigma(I)
_cod_data_source_file jo400016m_si_003.cif
_cod_data_source_block i891_dutra
_cod_database_code 4028067

loop_
_symmetry_equiv_pos_as_xyz
'x, y, z'
'-x+1/2, -y, z+1/2'
'-x, y+1/2, -z+1/2'
'x+1/2, -y+1/2, -z'

loop_
_atom_site_label
_atom_site_type_symbol
_atom_site_fract_x
_atom_site_fract_y
_atom_site_fract_z
_atom_site_U_iso_or_equiv
_atom_site_adp_type
_atom_site_occupancy
_atom_site_symmetry_multiplicity
_atom_site_calc_flag
_atom_site_refinement_flags
C1 C 0.5485(4) 0.3828(4) 0.04297(10) 0.0709(9) Uani 1 1 d .
H1 H 0.6169 0.3879 0.0606 0.085 Uiso 1 1 calc R
C2 C 0.5743(6) 0.4491(4) 0.01284(12) 0.0872(12) Uani 1 1 d .
H2 H 0.6595 0.4984 0.0103 0.105 Uiso 1 1 calc R
C3 C 0.4757(7) 0.4427(5) -0.01312(13) 0.0952(14) Uani 1 1 d .
H3 H 0.4931 0.4873 -0.0335 0.114 Uiso 1 1 calc R
C4 C 0.3528(7) 0.3717(6) -0.00923(12) 0.1047(17) Uani 1 1 d .
H4 H 0.2848 0.3681 -0.0270 0.126 Uiso 1 1 calc R
C5 C 0.3260(5) 0.3036(5) 0.02089(11) 0.0863(12) Uani 1 1 d .
H5 H 0.2411 0.2538 0.0231 0.104 Uiso 1 1 calc R
C6 C 0.4252(4) 0.3099(3) 0.04752(8) 0.0589(7) Uani 1 1 d .
C7 C 0.3904(4) 0.2388(5) 0.08004(10) 0.0812(11) Uani 1 1 d .
H7A H 0.2998 0.2734 0.0894 0.097 Uiso 1 1 calc R
H7B H 0.3751 0.1465 0.0750 0.097 Uiso 1 1 calc R
C8 C 0.6202(4) 0.1678(4) 0.10113(8) 0.0618(8) Uani 1 1 d .
C9 C 0.7344(4) 0.3167(4) 0.14401(9) 0.0704(10) Uani 1 1 d .
H9A H 0.6408 0.3617 0.1430 0.084 Uiso 1 1 calc R
H9B H 0.8098 0.3770 0.1363 0.084 Uiso 1 1 calc R
C10 C 0.7658(4) 0.2744(3) 0.18061(9) 0.0595(8) Uani 1 1 d .
H10A H 0.6830 0.2245 0.1892 0.071 Uiso 1 1 calc R
H10B H 0.7764 0.3520 0.1948 0.071 Uiso 1 1 calc R
C11 C 0.9034(3) 0.1915(3) 0.18360(7) 0.0488(6) Uani 1 1 d .
C12 C 0.9034(4) 0.0796(3) 0.15694(8) 0.0537(7) Uani 1 1 d .
H12A H 0.9992 0.0383 0.1569 0.064 Uiso 1 1 calc R
H12B H 0.8324 0.0138 0.1639 0.064 Uiso 1 1 calc R
C13 C 0.8675(4) 0.1240(3) 0.12063(9) 0.0633(8) Uani 1 1 d .
H13 H 0.8469 0.0445 0.1073 0.076 Uiso 1 1 calc R
C14 C 0.9888(5) 0.1966(5) 0.10223(10) 0.0838(11) Uani 1 1 d .
H14A H 0.9544 0.2251 0.0802 0.126 Uiso 1 1 calc R
H14B H 1.0714 0.1392 0.0993 0.126 Uiso 1 1 calc R
H14C H 1.0178 0.2716 0.1155 0.126 Uiso 1 1 calc R
C15 C 1.0423(4) 0.2744(3) 0.18200(8) 0.0568(7) Uani 1 1 d .
C16 C 1.2975(5) 0.2707(5) 0.19346(15) 0.1003(15) Uani 1 1 d .
H16A H 1.3261 0.2944 0.1706 0.151 Uiso 1 1 calc R
H16B H 1.3699 0.2132 0.2032 0.151 Uiso 1 1 calc R
H16C H 1.2897 0.3486 0.2072 0.151 Uiso 1 1 calc R
C17 C -0.0251(5) 0.5552(6) 0.03273(15) 0.1002(15) Uani 1 1 d .
H17 H 0.0235 0.4934 0.0461 0.120 Uiso 1 1 calc R
C18 C -0.0200(7) 0.5453(8) -0.00252(17) 0.125(2) Uani 1 1 d .
H18 H 0.0328 0.4783 -0.0130 0.150 Uiso 1 1 calc R
C19 C -0.0937(9) 0.6353(9) -0.02161(14) 0.128(3) Uani 1 1 d .
H19 H -0.0902 0.6296 -0.0454 0.154 Uiso 1 1 calc R
C20 C -0.1714(9) 0.7324(7) -0.00695(15) 0.121(2) Uani 1 1 d .
H20 H -0.2236 0.7917 -0.0204 0.145 Uiso 1 1 calc R
C21 C -0.1728(6) 0.7426(4) 0.02736(13) 0.0943(14) Uani 1 1 d .
H21 H -0.2244 0.8117 0.0373 0.113 Uiso 1 1 calc R
C22 C -0.1018(4) 0.6561(4) 0.04828(9) 0.0658(8) Uani 1 1 d .
C23 C -0.1109(5) 0.6674(5) 0.08613(10) 0.0860(12) Uani 1 1 d .
H23A H -0.1584 0.7496 0.0920 0.103 Uiso 1 1 calc R
H23B H -0.1709 0.5963 0.0950 0.103 Uiso 1 1 calc R
C24 C 0.1031(4) 0.7787(3) 0.10348(8) 0.0626(8) Uani 1 1 d .
C25 C 0.3557(4) 0.9037(3) 0.16076(8) 0.0583(8) Uani 1 1 d .
H25A H 0.2643 0.9278 0.1718 0.070 Uiso 1 1 calc R
H25B H 0.4238 0.9762 0.1636 0.070 Uiso 1 1 calc R
C26 C 0.4185(3) 0.7811(3) 0.17813(7) 0.0511(6) Uani 1 1 d .
C27 C 0.3291(4) 0.6585(3) 0.16863(8) 0.0584(8) Uani 1 1 d .
H27A H 0.3819 0.5815 0.1765 0.070 Uiso 1 1 calc R
H27B H 0.2366 0.6616 0.1809 0.070 Uiso 1 1 calc R
C028 C 0.3281(4) 0.8813(3) 0.12281(9) 0.0669(9) Uani 1 1 d .
H02A H 0.2794 0.9576 0.1132 0.080 Uiso 1 1 calc R
H02B H 0.4210 0.8702 0.1111 0.080 Uiso 1 1 calc R
C28 C 0.2972(5) 0.6420(3) 0.13077(10) 0.0767(11) Uani 1 1 d .
H28 H 0.2205 0.5751 0.1285 0.092 Uiso 1 1 calc R
C29 C 0.4288(7) 0.5971(5) 0.10943(11) 0.1119(19) Uani 1 1 d .
H29A H 0.4000 0.5886 0.0859 0.168 Uiso 1 1 calc R
H29B H 0.4628 0.5137 0.1177 0.168 Uiso 1 1 calc R
H29C H 0.5061 0.6607 0.1113 0.168 Uiso 1 1 calc R
C30 C 0.5824(4) 0.7677(3) 0.17111(8) 0.0620(8) Uani 1 1 d .
C31 C 0.7986(5) 0.6619(5) 0.18931(15) 0.1010(15) Uani 1 1 d .
H31A H 0.8237 0.6271 0.1672 0.152 Uiso 1 1 calc R
H31B H 0.8297 0.6017 0.2068 0.152 Uiso 1 1 calc R
H31C H 0.8466 0.7449 0.1925 0.152 Uiso 1 1 calc R
Cl1 Cl 0.58911(10) 0.03491(8) 0.23982(2) 0.0667(3) Uani 1 1 d .
Cl2 Cl 0.92002(10) 0.36958(8) 0.26659(2) 0.0704(3) Uani 1 1 d .
H99A H 0.973(4) 0.061(4) 0.2186(8) 0.058(9) Uiso 1 1 d .
H99B H 0.922(4) 0.186(4) 0.2350(9) 0.062(9) Uiso 1 1 d .
H99C H 0.813(4) 0.093(4) 0.2224(9) 0.062(10) Uiso 1 1 d .
N1 N 0.7312(3) 0.2007(3) 0.12166(7) 0.0707(8) Uani 1 1 d .
N2 N 0.9035(3) 0.1272(3) 0.21826(7) 0.0513(6) Uani 1 1 d .
N3 N 0.2379(4) 0.7660(3) 0.11737(8) 0.0705(8) Uani 1 1 d .
N4 N 0.4036(3) 0.7981(2) 0.21589(6) 0.0521(6) Uani 1 1 d .
H4A H 0.4262 0.7230 0.2263 0.078 Uiso 1 1 calc R
H4B H 0.3116 0.8201 0.2209 0.078 Uiso 1 1 calc R
H4C H 0.4640 0.8612 0.2229 0.078 Uiso 1 1 calc R
O1 O 0.5042(3) 0.2506(3) 0.10532(6) 0.0768(7) Uani 1 1 d .
O2 O 0.6198(3) 0.0762(3) 0.08164(6) 0.0766(7) Uani 1 1 d .
O3 O 1.0482(3) 0.3864(2) 0.17322(8) 0.0823(8) Uani 1 1 d .
O4 O 1.1577(2) 0.2046(2) 0.19251(7) 0.0707(7) Uani 1 1 d .
O5 O 0.0318(3) 0.6626(3) 0.10229(7) 0.0824(8) Uani 1 1 d .
O6 O 0.0526(3) 0.8812(3) 0.09368(7) 0.0826(8) Uani 1 1 d .
O7 O 0.6485(3) 0.8316(4) 0.15076(8) 0.0976(10) Uani 1 1 d .
O8 O 0.6426(3) 0.6797(3) 0.19139(7) 0.0799(7) Uani 1 1 d .

loop_
_atom_site_aniso_label
_atom_site_aniso_U_11
_atom_site_aniso_U_22
_atom_site_aniso_U_33
_atom_site_aniso_U_23
_atom_site_aniso_U_13
_atom_site_aniso_U_12
C1 0.067(2) 0.081(2) 0.065(2) -0.0040(17) -0.0061(15) -0.0115(18)
C2 0.105(3) 0.075(2) 0.082(3) -0.0004(19) 0.014(3) -0.012(2)
C3 0.126(4) 0.084(3) 0.076(3) 0.010(2) 0.012(3) 0.024(3)
C4 0.114(4) 0.137(4) 0.062(3) 0.000(3) -0.030(2) 0.038(4)
C5 0.072(2) 0.107(3) 0.081(3) -0.004(2) -0.025(2) -0.007(2)
C6 0.0540(17) 0.0613(18) 0.0614(19) -0.0024(13) -0.0109(14) 0.0052(15)
C7 0.057(2) 0.106(3) 0.080(3) 0.027(2) -0.0115(17) -0.0092(19)
C8 0.062(2) 0.073(2) 0.0506(18) 0.0093(15) -0.0020(14) 0.0036(15)
C9 0.078(2) 0.061(2) 0.073(2) -0.0036(16) -0.0169(18) 0.0257(18)
C10 0.0619(18) 0.0545(18) 0.0623(19) -0.0042(14) -0.0098(15) 0.0149(14)
C11 0.0525(15) 0.0416(13) 0.0524(16) 0.0013(11) -0.0051(12) 0.0030(12)
C12 0.0526(16) 0.0459(15) 0.0627(18) -0.0046(12) -0.0082(14) 0.0050(13)
C13 0.067(2) 0.0615(19) 0.0611(19) -0.0093(14) -0.0117(15) 0.0148(16)
C14 0.098(3) 0.085(3) 0.068(2) 0.0035(19) 0.016(2) 0.006(2)
C15 0.0646(18) 0.0484(17) 0.0574(18) 0.0005(13) -0.0059(14) -0.0020(14)
C16 0.064(2) 0.087(3) 0.150(4) 0.004(3) -0.030(3) -0.020(2)
C17 0.081(3) 0.118(4) 0.102(4) -0.011(3) -0.017(2) 0.017(3)
C18 0.094(4) 0.176(6) 0.106(5) -0.066(4) 0.011(3) -0.006(4)
C19 0.134(5) 0.183(7) 0.067(3) -0.003(4) -0.005(3) -0.057(5)
C20 0.169(6) 0.115(4) 0.080(4) 0.028(3) -0.032(4) -0.033(4)
C21 0.110(4) 0.075(3) 0.098(3) 0.003(2) -0.022(3) -0.010(2)
C22 0.0563(19) 0.078(2) 0.063(2) -0.0016(16) -0.0072(15) -0.0091(16)
C23 0.071(2) 0.112(3) 0.075(3) -0.004(2) -0.0035(18) -0.015(2)
C24 0.075(2) 0.065(2) 0.0482(17) -0.0027(13) -0.0079(15) 0.0088(17)
C25 0.075(2) 0.0442(15) 0.0558(18) 0.0050(12) -0.0057(15) -0.0047(14)
C26 0.0587(16) 0.0461(15) 0.0486(15) 0.0003(11) -0.0071(13) -0.0041(14)
C27 0.069(2) 0.0430(15) 0.0631(19) 0.0025(13) -0.0191(15) -0.0022(14)
C028 0.086(2) 0.0579(18) 0.0571(19) 0.0122(14) -0.0119(17) -0.0008(17)
C28 0.110(3) 0.0491(18) 0.070(2) -0.0082(15) -0.038(2) 0.0076(19)
C29 0.168(5) 0.096(3) 0.072(3) -0.024(2) -0.027(3) 0.054(4)
C30 0.0681(19) 0.0628(18) 0.0551(18) -0.0006(14) -0.0033(15) -0.0044(16)
C31 0.062(2) 0.106(3) 0.135(4) -0.014(3) -0.019(2) 0.012(2)
Cl01 0.0669(5) 0.0607(5) 0.0726(5) -0.0147(3) -0.0022(4) -0.0133(4)
Cl02 0.0652(5) 0.0641(5) 0.0819(6) -0.0226(4) -0.0002(4) -0.0124(4)
N1 0.0751(19) 0.0749(19) 0.0621(17) -0.0102(14) -0.0207(14) 0.0222(15)
N2 0.0552(15) 0.0439(13) 0.0547(15) 0.0022(10) -0.0060(12) 0.0039(12)
N3 0.088(2) 0.0528(15) 0.0705(18) 0.0051(12) -0.0339(16) 0.0011(14)
N4 0.0584(14) 0.0463(12) 0.0516(14) 0.0011(9) -0.0073(11) -0.0052(11)
O1 0.0660(15) 0.108(2) 0.0566(14) 0.0118(13) -0.0053(11) 0.0159(13)
O2 0.0815(17) 0.0830(17) 0.0653(16) -0.0024(13) -0.0124(12) -0.0077(13)
O3 0.0887(18) 0.0497(13) 0.109(2) 0.0197(12) -0.0148(15) -0.0117(12)
O4 0.0547(13) 0.0568(13) 0.1005(18) 0.0056(12) -0.0142(11) -0.0058(11)
O5 0.0947(19) 0.0813(17) 0.0712(16) 0.0040(13) -0.0271(13) -0.0106(14)
O6 0.0869(18) 0.0762(17) 0.0848(18) -0.0004(13) -0.0186(14) 0.0215(15)
O7 0.0749(18) 0.129(3) 0.089(2) 0.0286(19) 0.0097(14) -0.0096(18)
O8 0.0625(15) 0.0775(16) 0.0996(19) 0.0140(14) -0.0080(13) 0.0084(12)

loop_
_atom_type_symbol
_atom_type_description
_atom_type_scat_dispersion_real
_atom_type_scat_dispersion_imag
_atom_type_scat_source
C C 0.0181 0.0091 'International Tables Vol C Tables 4.2.6.8 and 6.1.1.4'
H H 0.0000 0.0000 'International Tables Vol C Tables 4.2.6.8 and 6.1.1.4'
N N 0.0311 0.0180 'International Tables Vol C Tables 4.2.6.8 and 6.1.1.4'
O O 0.0492 0.0322 'International Tables Vol C Tables 4.2.6.8 and 6.1.1.4'
Cl Cl 0.3639 0.7018 'International Tables Vol C Tables 4.2.6.8 and 6.1.1.4'

loop_
_geom_angle_atom_site_label_1
_geom_angle_atom_site_label_2
_geom_angle_atom_site_label_3
_geom_angle
C6 C1 C2 121.4(4)
C3 C2 C1 120.1(5)
C4 C3 C2 119.7(5)
C3 C4 C5 120.8(4)
C6 C5 C4 120.0(4)
C1 C6 C5 118.0(4)
C1 C6 C7 123.4(3)
C5 C6 C7 118.5(3)
O1 C7 C6 112.9(3)
O2 C8 N1 125.3(3)
O2 C8 O1 123.5(3)
N1 C8 O1 111.2(3)
N1 C9 C10 109.6(3)
C9 C10 C11 112.7(3)
N2 C11 C10 108.2(2)
N2 C11 C15 106.1(2)
C10 C11 C15 112.1(2)
N2 C11 C12 106.6(2)
C10 C11 C12 111.0(2)
C15 C11 C12 112.4(3)
C13 C12 C11 114.1(2)
N1 C13 C14 111.9(3)
N1 C13 C12 108.3(3)
C14 C13 C12 115.4(3)
O3 C15 O4 124.2(3)
O3 C15 C11 125.4(3)
O4 C15 C11 110.4(2)
C22 C17 C18 120.6(5)
C19 C18 C17 118.8(6)
C20 C19 C18 121.5(6)
C19 C20 C21 119.1(6)
C20 C21 C22 122.8(6)
C21 C22 C17 117.2(4)
C21 C22 C23 121.3(4)
C17 C22 C23 121.5(4)
O5 C23 C22 112.4(3)
O6 C24 O5 124.4(3)
O6 C24 N3 124.0(4)
O5 C24 N3 111.6(3)
C028 C25 C26 111.8(3)
N4 C26 C30 106.1(2)
N4 C26 C25 108.0(2)
C30 C26 C25 111.1(3)
N4 C26 C27 106.5(2)
C30 C26 C27 113.8(3)
C25 C26 C27 110.9(2)
C28 C27 C26 115.3(3)
N3 C028 C25 111.0(3)
N3 C28 C27 108.8(3)
N3 C28 C29 110.6(4)
C27 C28 C29 114.4(4)
O7 C30 O8 124.3(4)
O7 C30 C26 124.5(3)
O8 C30 C26 111.2(3)
C8 N1 C9 125.1(3)
C8 N1 C13 119.5(3)
C9 N1 C13 115.3(3)
H99C N2 C11 109(2)
C24 N3 C028 119.8(3)
C24 N3 C28 124.1(3)
C028 N3 C28 115.8(3)
C8 O1 C7 115.2(3)
C15 O4 C16 117.2(3)
C24 O5 C23 114.8(3)
C30 O8 C31 117.7(4)

loop_
_geom_bond_atom_site_label_1
_geom_bond_atom_site_label_2
_geom_bond_distance
C1 C6 1.358(5)
C1 C2 1.377(6)
C2 C3 1.357(8)
C3 C4 1.342(8)
C4 C5 1.387(7)
C5 C6 1.380(5)
C6 C7 1.496(5)
C7 O1 1.437(4)
C8 O2 1.203(4)
C8 N1 1.334(4)
C8 O1 1.363(4)
C9 N1 1.468(5)
C9 C10 1.520(5)
C10 C11 1.517(4)
C11 N2 1.504(4)
C11 C15 1.523(4)
C11 C12 1.543(4)
C12 C13 1.524(5)
C13 N1 1.468(4)
C13 C14 1.512(6)
C15 O3 1.191(4)
C15 O4 1.335(4)
C16 O4 1.442(5)
C17 C22 1.383(6)
C17 C18 1.381(8)
C18 C19 1.358(9)
C19 C20 1.345(10)
C20 C21 1.344(7)
C21 C22 1.365(6)
C22 C23 1.485(5)
C23 O5 1.447(5)
C24 O6 1.202(4)
C24 O5 1.350(5)
C24 N3 1.351(5)
C25 C028 1.521(5)
C25 C26 1.531(4)
C26 N4 1.491(4)
C26 C30 1.527(5)
C26 C27 1.536(4)
C27 C28 1.516(5)
C028 N3 1.448(5)
C28 N3 1.468(4)
C28 C29 1.531(7)
C30 O7 1.191(4)
C30 O8 1.315(4)
C31 O8 1.436(5)
N2 H99C 0.91(4)
